data_7240305
loop_
_publ_author_name
'Tominaga, Masahide'
'Mizuno, Kosuke'
'Yamamoto, Haruka'
'Hyodo, Tadashi'
'Yamaguchi, Kentaro'

_publ_section_title
;
 Co-Inclusion of cyclic ethers and chloroform by a macrocycle with
 benzophenone-3,3&#x2032;,4,4&#x2032;-tetracarboxylic diimide units
;
_journal_name_full CrystEngComm
_journal_paper_doi 10.1039/D0CE00221F
_journal_year 2020
_chemical_formula_sum 'C64 H58 Cl6 N4 O11'
_chemical_formula_weight 1271.84
_space_group_crystal_system triclinic
_space_group_IT_number 2
_space_group_name_Hall '-P 1'
_space_group_name_H-M_alt 'P -1'
_atom_sites_solution_hydrogens geom
_audit_creation_method SHELXL-2018/3
_audit_update_record
;
2020-02-10 deposited with the CCDC.	2020-04-03 downloaded from the CCDC.
;
_cell_angle_alpha 81.746(5)
_cell_angle_beta 80.373(5)
_cell_angle_gamma 79.855(5)
_cell_formula_units_Z 1
_cell_length_a 7.6225(8)
_cell_length_b 12.0460(13)
_cell_length_c 15.9044(17)
_cell_measurement_reflns_used 9742
_cell_measurement_temperature 100(2)
_cell_measurement_theta_max 78.44
_cell_measurement_theta_min 3.61
_cell_volume 1407.4(3)
_computing_cell_refinement 'SAINT (Bruker AXS, 2015)'
_computing_data_collection 'APEX3 (Bruker AXS, 2015)'
_computing_data_reduction 'SAINT (Bruker AXS, 2015)'
_computing_molecular_graphics 'ORTEP-3 for Windows (Farrugia, 1997)'
_computing_publication_material 'SHELXLE (H\"ubschle et al., 2011)'
_computing_structure_refinement 'SHELXL-2018/3 (Sheldrick, 2018)'
_computing_structure_solution 'SHELXT 2014/5 (Sheldrick, 2015)'
_diffrn_ambient_temperature 100(2)
_diffrn_detector_area_resol_mean 10.24
_diffrn_measured_fraction_theta_full 0.960
_diffrn_measured_fraction_theta_max 0.902
_diffrn_measurement_device_type 'BrukerD8 goniometer'
_diffrn_measurement_method 'omega and phi scans'
_diffrn_radiation_type CuK\a
_diffrn_radiation_wavelength 1.54178
_diffrn_reflns_av_R_equivalents 0.0462
_diffrn_reflns_av_unetI/netI 0.0434
_diffrn_reflns_Laue_measured_fraction_full 0.960
_diffrn_reflns_Laue_measured_fraction_max 0.902
_diffrn_reflns_limit_h_max 9
_diffrn_reflns_limit_h_min -9
_diffrn_reflns_limit_k_max 15
_diffrn_reflns_limit_k_min -14
_diffrn_reflns_limit_l_max 19
_diffrn_reflns_limit_l_min -20
_diffrn_reflns_number 16465
_diffrn_reflns_point_group_measured_fraction_full 0.960
_diffrn_reflns_point_group_measured_fraction_max 0.902
_diffrn_reflns_theta_full 67.679
_diffrn_reflns_theta_max 79.251
_diffrn_reflns_theta_min 2.838
_diffrn_source 'rotating-anode X-ray tube'
_exptl_absorpt_coefficient_mu 3.358
_exptl_absorpt_correction_T_max 0.7850
_exptl_absorpt_correction_T_min 0.6868
_exptl_absorpt_correction_type empirical
_exptl_absorpt_process_details 'SADABS Sheldrick 1996'
_exptl_crystal_colour colourless
_exptl_crystal_density_diffrn 1.501
_exptl_crystal_description prismatic
_exptl_crystal_F_000 660
_exptl_crystal_size_max 0.100
_exptl_crystal_size_mid 0.100
_exptl_crystal_size_min 0.100
_refine_diff_density_max 2.871
_refine_diff_density_min -1.162
_refine_diff_density_rms 0.118
_refine_ls_extinction_method none
_refine_ls_goodness_of_fit_ref 1.077
_refine_ls_hydrogen_treatment constr
_refine_ls_matrix_type full
_refine_ls_number_parameters 383
_refine_ls_number_reflns 5518
_refine_ls_number_restraints 53
_refine_ls_restrained_S_all 1.087
_refine_ls_R_factor_all 0.0947
_refine_ls_R_factor_gt 0.0861
_refine_ls_shift/su_max 0.000
_refine_ls_shift/su_mean 0.000
_refine_ls_structure_factor_coef Fsqd
_refine_ls_weighting_details 'w=1/[\s^2^(Fo^2^)+(0.1336P)^2^+4.1958P] where P=(Fo^2^+2Fc^2^)/3'
_refine_ls_weighting_scheme calc
_refine_ls_wR_factor_gt 0.2402
_refine_ls_wR_factor_ref 0.2484
_reflns_Friedel_coverage 0.000
_reflns_number_gt 4707
_reflns_number_total 5518
_reflns_threshold_expression 'I > 2\s(I)'
_cod_data_source_file d0ce00221f2.cif
_cod_data_source_block 1c
_cod_database_code 7240305
_shelx_shelxl_version_number 2018/3
_shelx_space_group_comment
;
The symmetry employed for this shelxl refinement is uniquely defined
by the following loop, which should always be used as a source of
symmetry information in preference to the above space-group names.
They are only intended as comments.
;
_shelx_estimated_absorpt_t_min 0.730
_shelx_estimated_absorpt_t_max 0.730

loop_
_space_group_symop_operation_xyz
'x, y, z'
'-x, -y, -z'

loop_
_atom_site_label
_atom_site_type_symbol
_atom_site_fract_x
_atom_site_fract_y
_atom_site_fract_z
_atom_site_U_iso_or_equiv
_atom_site_adp_type
_atom_site_occupancy
_atom_site_site_symmetry_order
_atom_site_calc_flag
_atom_site_refinement_flags_posn
_atom_site_refinement_flags_adp
_atom_site_refinement_flags_occupancy
_atom_site_disorder_assembly
_atom_site_disorder_group
C1A C 1.027(3) 0.430(2) 0.4635(8) 0.139(4) Uani 0.500(0) 1 d D U P A -1
H1AA H 0.925564 0.400104 0.446973 0.167 Uiso 0.500(0) 1 calc R U P A -1
H1AB H 1.140579 0.385874 0.437703 0.167 Uiso 0.500(0) 1 calc R U P A -1
C2A C 1.019(4) 0.563(2) 0.4262(9) 0.139(4) Uani 0.500(0) 1 d D U P A -1
H2AA H 1.100524 0.574253 0.371376 0.167 Uiso 0.500(0) 1 calc R U P A -1
H2AB H 0.895151 0.600724 0.419554 0.167 Uiso 0.500(0) 1 calc R U P A -1
C3A C 1.086(3) 0.597(2) 0.4995(10) 0.139(4) Uani 0.500(0) 1 d D U P A -1
H3AA H 1.052032 0.679898 0.501650 0.167 Uiso 0.500(0) 1 calc R U P A -1
H3AB H 1.218866 0.577737 0.493856 0.167 Uiso 0.500(0) 1 calc R U P A -1
C4A C 1.000(3) 0.533(2) 0.5789(8) 0.139(4) Uani 0.500(0) 1 d D U P A -1
H4AA H 0.871969 0.566601 0.592973 0.167 Uiso 0.500(0) 1 calc R U P A -1
H4AB H 1.062605 0.536105 0.628160 0.167 Uiso 0.500(0) 1 calc R U P A -1
O1A O 1.015(2) 0.4121(19) 0.5607(8) 0.139(4) Uani 0.500(0) 1 d D U P A -1
C1 C 0.3673(6) 0.9497(3) 0.9328(3) 0.0273(8) Uani 1 1 d . . . . .
H1 H 0.411685 1.014769 0.950693 0.033 Uiso 1 1 calc R U . . .
C2 C 0.2275(5) 0.9952(3) 0.8721(2) 0.0244(8) Uani 1 1 d . . . . .
H2A H 0.126263 1.045723 0.901487 0.029 Uiso 1 1 calc R U . . .
H2B H 0.283336 1.040268 0.820731 0.029 Uiso 1 1 calc R U . . .
C3 C 0.1562(5) 0.8968(3) 0.8444(2) 0.0201(7) Uani 1 1 d . . . . .
C4 C 0.0729(5) 0.8261(3) 0.9251(2) 0.0237(8) Uani 1 1 d . . . . .
H4A H -0.029380 0.874172 0.956057 0.028 Uiso 1 1 calc R U . . .
H4B H 0.026552 0.762237 0.907908 0.028 Uiso 1 1 calc R U . . .
C5 C 0.2148(5) 0.7799(3) 0.9843(2) 0.0246(8) Uani 1 1 d . . . . .
H5 H 0.159260 0.734163 1.036197 0.029 Uiso 1 1 calc R U . . .
C6 C 0.2834(6) 0.8795(4) 1.0123(3) 0.0297(9) Uani 1 1 d . . . . .
H6A H 0.182191 0.927652 1.043784 0.036 Uiso 1 1 calc R U . . .
H6B H 0.374359 0.850129 1.051042 0.036 Uiso 1 1 calc R U . . .
C7 C 0.5249(5) 0.8741(3) 0.8868(3) 0.0275(8) Uani 1 1 d . . . . .
H7A H 0.615009 0.844309 0.925941 0.033 Uiso 1 1 calc R U . . .
H7B H 0.583719 0.919074 0.836271 0.033 Uiso 1 1 calc R U . . .
C8 C 0.3145(5) 0.8213(3) 0.7985(2) 0.0213(7) Uani 1 1 d . . . . .
H8A H 0.369163 0.865593 0.746400 0.026 Uiso 1 1 calc R U . . .
H8B H 0.270764 0.757142 0.780228 0.026 Uiso 1 1 calc R U . . .
C9 C 0.4581(5) 0.7748(3) 0.8576(2) 0.0221(7) Uani 1 1 d . . . . .
C10 C 0.3724(5) 0.7043(3) 0.9371(2) 0.0243(8) Uani 1 1 d . . . . .
H10A H 0.328759 0.639726 0.919467 0.029 Uiso 1 1 calc R U . . .
H10B H 0.463112 0.673561 0.975752 0.029 Uiso 1 1 calc R U . . .
C11 C 0.6219(5) 0.7065(4) 0.8082(3) 0.0287(8) Uani 1 1 d . . . . .
H11A H 0.677092 0.758286 0.761155 0.034 Uiso 1 1 calc R U . . .
H11B H 0.711919 0.677483 0.847494 0.034 Uiso 1 1 calc R U . . .
C12 C 0.5316(6) 0.6158(4) 0.6909(3) 0.0329(10) Uani 1 1 d . . . . .
C13 C 0.5274(6) 0.4967(4) 0.6768(3) 0.0321(9) Uani 1 1 d . . . . .
C14 C 0.4763(7) 0.4542(4) 0.6102(3) 0.0377(11) Uani 1 1 d . . . . .
H14 H 0.419513 0.503283 0.566943 0.045 Uiso 1 1 calc R U . . .
C15 C 0.5104(6) 0.3383(4) 0.6083(3) 0.0341(10) Uani 1 1 d . . . . .
H15 H 0.478996 0.307071 0.562351 0.041 Uiso 1 1 calc R U . . .
C16 C 0.5910(6) 0.2654(4) 0.6734(2) 0.0286(9) Uani 1 1 d . . . . .
C17 C 0.6281(6) 0.3098(4) 0.7445(2) 0.0284(8) Uani 1 1 d . . . . .
H17 H 0.674351 0.261186 0.790903 0.034 Uiso 1 1 calc R U . . .
C18 C 0.5956(6) 0.4251(4) 0.7447(2) 0.0297(9) Uani 1 1 d . . . . .
C19 C 0.6263(5) 0.4976(3) 0.8077(2) 0.0264(8) Uani 1 1 d . . . . .
C20 C 0.6344(6) 0.1406(4) 0.6724(2) 0.0278(8) Uani 1 1 d . . . . .
C21 C 0.6899(5) 0.0901(3) 0.5891(2) 0.0237(8) Uani 1 1 d . . . . .
C22 C 0.7729(5) 0.1498(3) 0.5154(2) 0.0223(7) Uani 1 1 d . . . . .
H22 H 0.792819 0.225530 0.515261 0.027 Uiso 1 1 calc R U . . .
C23 C 0.8244(5) 0.0946(3) 0.4432(2) 0.0208(7) Uani 1 1 d . . . . .
C24 C 0.9118(5) 0.1352(3) 0.3564(2) 0.0207(7) Uani 1 1 d . . . . .
C25 C 0.8602(6) -0.0476(3) 0.3536(3) 0.0281(9) Uani 1 1 d . . . . .
C26 C 0.7956(5) -0.0159(3) 0.4424(2) 0.0239(8) Uani 1 1 d . . . . .
C27 C 0.7170(6) -0.0766(3) 0.5157(3) 0.0294(9) Uani 1 1 d . . . . .
H27 H 0.699394 -0.152730 0.515614 0.035 Uiso 1 1 calc R U . . .
C28 C 0.6656(5) -0.0224(3) 0.5885(3) 0.0276(8) Uani 1 1 d . . . . .
H28 H 0.612345 -0.062211 0.639580 0.033 Uiso 1 1 calc R U . . .
C29 C 0.9912(5) 0.0596(4) 0.2138(2) 0.0265(8) Uani 1 1 d . . . . .
H29A H 1.055176 -0.014976 0.197728 0.032 Uiso 1 1 calc R U . . .
H29B H 1.079971 0.112839 0.202238 0.032 Uiso 1 1 calc R U . . .
C30 C 1.0816(6) 0.4215(4) 0.8654(3) 0.0330(9) Uani 1 1 d . . . . .
H30 H 0.957525 0.424446 0.898486 0.040 Uiso 1 1 calc R U . . .
N1 N 0.5828(5) 0.6106(3) 0.7715(2) 0.0281(7) Uani 1 1 d . . . . .
N2 N 0.9258(5) 0.0471(3) 0.3058(2) 0.0235(7) Uani 1 1 d . . . . .
O1 O 0.5032(5) 0.7012(3) 0.64113(18) 0.0392(8) Uani 1 1 d . . . . .
O2 O 0.6789(4) 0.4687(3) 0.87677(18) 0.0308(6) Uani 1 1 d . . . . .
O3 O 0.6297(5) 0.0783(3) 0.73994(19) 0.0369(7) Uani 1 1 d . . . . .
O4 O 0.9654(4) 0.2248(2) 0.33132(17) 0.0271(6) Uani 1 1 d . . . . .
O5 O 0.8602(6) -0.1365(3) 0.3267(2) 0.0477(10) Uani 1 1 d . . . . .
Cl1 Cl 1.09087(15) 0.55084(8) 0.79824(7) 0.0357(3) Uani 1 1 d . . . . .
Cl2 Cl 1.11925(18) 0.30843(9) 0.80238(9) 0.0478(4) Uani 1 1 d . . . . .
Cl3 Cl 1.2340(2) 0.40300(13) 0.93907(10) 0.0601(4) Uani 1 1 d . . . . .

loop_
_atom_site_aniso_label
_atom_site_aniso_U_11
_atom_site_aniso_U_22
_atom_site_aniso_U_33
_atom_site_aniso_U_23
_atom_site_aniso_U_13
_atom_site_aniso_U_12
C1A 0.080(5) 0.269(10) 0.081(5) 0.003(6) 0.016(4) -0.107(6)
C2A 0.080(5) 0.269(10) 0.081(5) 0.003(6) 0.016(4) -0.107(6)
C3A 0.080(5) 0.269(10) 0.081(5) 0.003(6) 0.016(4) -0.107(6)
C4A 0.080(5) 0.269(10) 0.081(5) 0.003(6) 0.016(4) -0.107(6)
O1A 0.080(5) 0.269(10) 0.081(5) 0.003(6) 0.016(4) -0.107(6)
C1 0.031(2) 0.0247(18) 0.0298(19) -0.0018(15) -0.0122(16) -0.0067(16)
C2 0.028(2) 0.0193(17) 0.0258(18) -0.0011(14) -0.0073(15) -0.0010(15)
C3 0.0194(18) 0.0218(17) 0.0189(16) -0.0031(13) -0.0042(13) -0.0004(14)
C4 0.0220(19) 0.0245(18) 0.0241(18) -0.0034(14) -0.0012(14) -0.0043(15)
C5 0.028(2) 0.0257(18) 0.0186(16) 0.0025(14) -0.0013(14) -0.0071(15)
C6 0.035(2) 0.033(2) 0.0228(18) -0.0044(16) -0.0108(16) -0.0026(17)
C7 0.022(2) 0.0285(19) 0.032(2) 0.0041(16) -0.0076(15) -0.0072(16)
C8 0.0181(18) 0.0245(17) 0.0187(16) -0.0021(14) -0.0031(13) 0.0036(14)
C9 0.0185(18) 0.0235(17) 0.0219(17) 0.0028(14) -0.0038(14) -0.0005(14)
C10 0.024(2) 0.0217(17) 0.0244(18) 0.0045(14) -0.0045(14) -0.0012(15)
C11 0.021(2) 0.030(2) 0.030(2) 0.0031(16) -0.0023(15) 0.0027(16)
C12 0.034(2) 0.033(2) 0.0209(18) 0.0012(16) 0.0015(16) 0.0150(17)
C13 0.034(2) 0.033(2) 0.0199(18) 0.0021(16) -0.0007(16) 0.0136(17)
C14 0.046(3) 0.038(2) 0.0192(18) 0.0002(16) -0.0070(17) 0.019(2)
C15 0.037(2) 0.038(2) 0.0208(18) -0.0030(16) -0.0044(16) 0.0127(18)
C16 0.026(2) 0.033(2) 0.0208(18) 0.0016(15) 0.0009(15) 0.0058(16)
C17 0.028(2) 0.032(2) 0.0204(17) 0.0049(15) -0.0029(15) 0.0034(16)
C18 0.029(2) 0.034(2) 0.0192(17) 0.0047(16) -0.0023(15) 0.0062(17)
C19 0.021(2) 0.0280(19) 0.0234(18) 0.0038(15) -0.0020(14) 0.0072(15)
C20 0.024(2) 0.033(2) 0.0222(18) 0.0029(16) -0.0031(15) 0.0005(16)
C21 0.0185(18) 0.0262(18) 0.0239(18) 0.0029(14) -0.0065(14) 0.0022(14)
C22 0.0219(19) 0.0215(17) 0.0218(17) 0.0008(14) -0.0053(14) 0.0003(14)
C23 0.0196(18) 0.0204(17) 0.0220(17) 0.0002(13) -0.0079(14) -0.0001(14)
C24 0.0196(18) 0.0225(17) 0.0203(16) -0.0043(14) -0.0065(13) 0.0013(14)
C25 0.037(2) 0.0204(18) 0.0285(19) -0.0021(15) -0.0161(17) 0.0022(16)
C26 0.027(2) 0.0208(17) 0.0259(18) 0.0015(14) -0.0152(15) -0.0023(15)
C27 0.035(2) 0.0235(18) 0.033(2) 0.0049(16) -0.0168(17) -0.0091(16)
C28 0.023(2) 0.030(2) 0.0279(19) 0.0098(15) -0.0097(15) -0.0054(16)
C29 0.024(2) 0.033(2) 0.0213(17) -0.0077(15) -0.0064(15) 0.0060(16)
C30 0.031(2) 0.026(2) 0.040(2) 0.0009(17) -0.0036(18) -0.0035(17)
N1 0.0272(18) 0.0257(16) 0.0238(16) 0.0021(13) -0.0017(13) 0.0103(13)
N2 0.0272(17) 0.0227(15) 0.0204(15) -0.0032(12) -0.0092(13) 0.0026(13)
O1 0.050(2) 0.0314(16) 0.0230(14) 0.0041(12) 0.0001(13) 0.0182(14)
O2 0.0282(16) 0.0344(15) 0.0264(14) 0.0048(12) -0.0084(11) 0.0014(12)
O3 0.0454(19) 0.0377(17) 0.0222(14) 0.0066(12) -0.0017(12) -0.0025(14)
O4 0.0320(16) 0.0268(14) 0.0237(13) -0.0013(11) -0.0037(11) -0.0096(12)
O5 0.091(3) 0.0232(15) 0.0341(17) -0.0038(13) -0.0240(18) -0.0077(16)
Cl1 0.0354(6) 0.0257(5) 0.0428(6) 0.0026(4) -0.0021(4) -0.0048(4)
Cl2 0.0490(7) 0.0279(5) 0.0618(8) -0.0110(5) 0.0087(6) -0.0044(5)
Cl3 0.0491(8) 0.0666(9) 0.0683(9) 0.0226(7) -0.0324(7) -0.0210(7)

loop_
_atom_type_symbol
_atom_type_description
_atom_type_scat_dispersion_real
_atom_type_scat_dispersion_imag
_atom_type_scat_source
C C 0.0181 0.0091 'International Tables Vol C Tables 4.2.6.8 and 6.1.1.4'
H H 0.0000 0.0000 'International Tables Vol C Tables 4.2.6.8 and 6.1.1.4'
N N 0.0311 0.0180 'International Tables Vol C Tables 4.2.6.8 and 6.1.1.4'
O O 0.0492 0.0322 'International Tables Vol C Tables 4.2.6.8 and 6.1.1.4'
Cl Cl 0.3639 0.7018 'International Tables Vol C Tables 4.2.6.8 and 6.1.1.4'

loop_
_geom_angle_atom_site_label_1
_geom_angle_atom_site_label_2
_geom_angle_atom_site_label_3
_geom_angle
_geom_angle_site_symmetry_1
_geom_angle_site_symmetry_3
_geom_angle_publ_flag
O1A C1A C2A 111.6(8) . . ?
O1A C1A H1AA 109.3 . . ?
C2A C1A H1AA 109.3 . . ?
O1A C1A H1AB 109.3 . . ?
C2A C1A H1AB 109.3 . . ?
H1AA C1A H1AB 108.0 . . ?
C3A C2A C1A 96.0(15) . . ?
C3A C2A H2AA 112.5 . . ?
C1A C2A H2AA 112.5 . . ?
C3A C2A H2AB 112.5 . . ?
C1A C2A H2AB 112.5 . . ?
H2AA C2A H2AB 110.1 . . ?
C2A C3A C4A 106.4(12) . . ?
C2A C3A H3AA 110.4 . . ?
C4A C3A H3AA 110.4 . . ?
C2A C3A H3AB 110.4 . . ?
C4A C3A H3AB 110.4 . . ?
H3AA C3A H3AB 108.6 . . ?
C3A C4A O1A 106.9(13) . . ?
C3A C4A H4AA 110.3 . . ?
O1A C4A H4AA 110.3 . . ?
C3A C4A H4AB 110.3 . . ?
O1A C4A H4AB 110.3 . . ?
H4AA C4A H4AB 108.6 . . ?
C4A O1A C1A 100.4(7) . . ?
C7 C1 C6 108.6(3) . . ?
C7 C1 C2 109.5(3) . . ?
C6 C1 C2 110.2(3) . . ?
C7 C1 H1 109.5 . . ?
C6 C1 H1 109.5 . . ?
C2 C1 H1 109.5 . . ?
C3 C2 C1 110.4(3) . . ?
C3 C2 H2A 109.6 . . ?
C1 C2 H2A 109.6 . . ?
C3 C2 H2B 109.6 . . ?
C1 C2 H2B 109.6 . . ?
H2A C2 H2B 108.1 . . ?
C8 C3 C2 108.4(3) . . ?
C8 C3 C4 108.6(3) . . ?
C2 C3 C4 109.0(3) . . ?
C8 C3 C29 111.1(3) . 2_666 ?
C2 C3 C29 111.6(3) . 2_666 ?
C4 C3 C29 108.2(3) . 2_666 ?
C5 C4 C3 110.1(3) . . ?
C5 C4 H4A 109.6 . . ?
C3 C4 H4A 109.6 . . ?
C5 C4 H4B 109.6 . . ?
C3 C4 H4B 109.6 . . ?
H4A C4 H4B 108.2 . . ?
C10 C5 C4 109.9(3) . . ?
C10 C5 C6 109.7(3) . . ?
C4 C5 C6 109.4(3) . . ?
C10 C5 H5 109.3 . . ?
C4 C5 H5 109.3 . . ?
C6 C5 H5 109.3 . . ?
C1 C6 C5 109.2(3) . . ?
C1 C6 H6A 109.8 . . ?
C5 C6 H6A 109.8 . . ?
C1 C6 H6B 109.8 . . ?
C5 C6 H6B 109.8 . . ?
H6A C6 H6B 108.3 . . ?
C1 C7 C9 110.0(3) . . ?
C1 C7 H7A 109.7 . . ?
C9 C7 H7A 109.7 . . ?
C1 C7 H7B 109.7 . . ?
C9 C7 H7B 109.7 . . ?
H7A C7 H7B 108.2 . . ?
C3 C8 C9 111.0(3) . . ?
C3 C8 H8A 109.4 . . ?
C9 C8 H8A 109.4 . . ?
C3 C8 H8B 109.4 . . ?
C9 C8 H8B 109.4 . . ?
H8A C8 H8B 108.0 . . ?
C11 C9 C10 112.7(3) . . ?
C11 C9 C7 106.9(3) . . ?
C10 C9 C7 108.7(3) . . ?
C11 C9 C8 110.1(3) . . ?
C10 C9 C8 108.8(3) . . ?
C7 C9 C8 109.6(3) . . ?
C5 C10 C9 109.2(3) . . ?
C5 C10 H10A 109.8 . . ?
C9 C10 H10A 109.8 . . ?
C5 C10 H10B 109.8 . . ?
C9 C10 H10B 109.8 . . ?
H10A C10 H10B 108.3 . . ?
N1 C11 C9 114.9(3) . . ?
N1 C11 H11A 108.5 . . ?
C9 C11 H11A 108.5 . . ?
N1 C11 H11B 108.5 . . ?
C9 C11 H11B 108.5 . . ?
H11A C11 H11B 107.5 . . ?
O1 C12 N1 126.0(4) . . ?
O1 C12 C13 127.4(4) . . ?
N1 C12 C13 106.6(3) . . ?
C14 C13 C18 121.5(4) . . ?
C14 C13 C12 130.8(4) . . ?
C18 C13 C12 107.7(4) . . ?
C13 C14 C15 117.9(4) . . ?
C13 C14 H14 121.1 . . ?
C15 C14 H14 121.1 . . ?
C14 C15 C16 121.1(4) . . ?
C14 C15 H15 119.4 . . ?
C16 C15 H15 119.4 . . ?
C17 C16 C15 120.0(4) . . ?
C17 C16 C20 117.3(4) . . ?
C15 C16 C20 122.7(4) . . ?
C18 C17 C16 118.0(4) . . ?
C18 C17 H17 121.0 . . ?
C16 C17 H17 121.0 . . ?
C17 C18 C13 121.2(4) . . ?
C17 C18 C19 130.9(4) . . ?
C13 C18 C19 107.9(4) . . ?
O2 C19 N1 125.1(4) . . ?
O2 C19 C18 128.8(4) . . ?
N1 C19 C18 106.1(3) . . ?
O3 C20 C16 119.7(4) . . ?
O3 C20 C21 119.5(4) . . ?
C16 C20 C21 120.8(3) . . ?
C28 C21 C22 120.4(4) . . ?
C28 C21 C20 117.6(3) . . ?
C22 C21 C20 121.8(4) . . ?
C23 C22 C21 117.3(3) . . ?
C23 C22 H22 121.3 . . ?
C21 C22 H22 121.3 . . ?
C22 C23 C26 121.9(3) . . ?
C22 C23 C24 129.9(3) . . ?
C26 C23 C24 108.2(3) . . ?
O4 C24 N2 124.6(3) . . ?
O4 C24 C23 129.0(3) . . ?
N2 C24 C23 106.4(3) . . ?
O5 C25 N2 125.3(4) . . ?
O5 C25 C26 128.6(4) . . ?
N2 C25 C26 106.1(3) . . ?
C27 C26 C23 121.1(4) . . ?
C27 C26 C25 131.0(4) . . ?
C23 C26 C25 107.9(3) . . ?
C28 C27 C26 117.5(4) . . ?
C28 C27 H27 121.3 . . ?
C26 C27 H27 121.3 . . ?
C27 C28 C21 121.7(4) . . ?
C27 C28 H28 119.2 . . ?
C21 C28 H28 119.2 . . ?
N2 C29 C3 115.0(3) . 2_666 ?
N2 C29 H29A 108.5 . . ?
C3 C29 H29A 108.5 2_666 . ?
N2 C29 H29B 108.5 . . ?
C3 C29 H29B 108.5 2_666 . ?
H29A C29 H29B 107.5 . . ?
Cl3 C30 Cl2 112.2(3) . . ?
Cl3 C30 Cl1 110.8(2) . . ?
Cl2 C30 Cl1 109.7(2) . . ?
Cl3 C30 H30 108.0 . . ?
Cl2 C30 H30 108.0 . . ?
Cl1 C30 H30 108.0 . . ?
C12 N1 C19 111.3(4) . . ?
C12 N1 C11 125.4(3) . . ?
C19 N1 C11 122.3(3) . . ?
C25 N2 C24 111.3(3) . . ?
C25 N2 C29 126.3(3) . . ?
C24 N2 C29 122.3(3) . . ?

loop_
_geom_bond_atom_site_label_1
_geom_bond_atom_site_label_2
_geom_bond_distance
_geom_bond_site_symmetry_2
_geom_bond_publ_flag
C1A O1A 1.519(9) . ?
C1A C2A 1.622(18) . ?
C1A H1AA 0.9900 . ?
C1A H1AB 0.9900 . ?
C2A C3A 1.486(17) . ?
C2A H2AA 0.9900 . ?
C2A H2AB 0.9900 . ?
C3A C4A 1.496(15) . ?
C3A H3AA 0.9900 . ?
C3A H3AB 0.9900 . ?
C4A O1A 1.508(10) . ?
C4A H4AA 0.9900 . ?
C4A H4AB 0.9900 . ?
C1 C7 1.523(6) . ?
C1 C6 1.528(6) . ?
C1 C2 1.535(5) . ?
C1 H1 1.0000 . ?
C2 C3 1.533(5) . ?
C2 H2A 0.9900 . ?
C2 H2B 0.9900 . ?
C3 C8 1.526(5) . ?
C3 C4 1.542(5) . ?
C3 C29 1.548(5) 2_666 ?
C4 C5 1.531(5) . ?
C4 H4A 0.9900 . ?
C4 H4B 0.9900 . ?
C5 C10 1.531(6) . ?
C5 C6 1.537(5) . ?
C5 H5 1.0000 . ?
C6 H6A 0.9900 . ?
C6 H6B 0.9900 . ?
C7 C9 1.536(5) . ?
C7 H7A 0.9900 . ?
C7 H7B 0.9900 . ?
C8 C9 1.541(5) . ?
C8 H8A 0.9900 . ?
C8 H8B 0.9900 . ?
C9 C11 1.532(6) . ?
C9 C10 1.535(5) . ?
C10 H10A 0.9900 . ?
C10 H10B 0.9900 . ?
C11 N1 1.461(6) . ?
C11 H11A 0.9900 . ?
C11 H11B 0.9900 . ?
C12 O1 1.215(5) . ?
C12 N1 1.391(5) . ?
C12 C13 1.490(6) . ?
C13 C14 1.378(7) . ?
C13 C18 1.394(5) . ?
C14 C15 1.379(7) . ?
C14 H14 0.9500 . ?
C15 C16 1.408(6) . ?
C15 H15 0.9500 . ?
C16 C17 1.407(6) . ?
C16 C20 1.483(6) . ?
C17 C18 1.368(6) . ?
C17 H17 0.9500 . ?
C18 C19 1.491(6) . ?
C19 O2 1.215(5) . ?
C19 N1 1.405(5) . ?
C20 O3 1.218(5) . ?
C20 C21 1.503(6) . ?
C21 C28 1.400(6) . ?
C21 C22 1.401(5) . ?
C22 C23 1.375(5) . ?
C22 H22 0.9500 . ?
C23 C26 1.388(5) . ?
C23 C24 1.484(5) . ?
C24 O4 1.212(5) . ?
C24 N2 1.401(5) . ?
C25 O5 1.209(5) . ?
C25 N2 1.398(5) . ?
C25 C26 1.496(6) . ?
C26 C27 1.389(6) . ?
C27 C28 1.377(6) . ?
C27 H27 0.9500 . ?
C28 H28 0.9500 . ?
C29 N2 1.459(5) . ?
C29 H29A 0.9900 . ?
C29 H29B 0.9900 . ?
C30 Cl3 1.749(5) . ?
C30 Cl2 1.760(5) . ?
C30 Cl1 1.764(4) . ?
C30 H30 1.0000 . ?

loop_
_geom_torsion_atom_site_label_1
_geom_torsion_atom_site_label_2
_geom_torsion_atom_site_label_3
_geom_torsion_atom_site_label_4
_geom_torsion
_geom_torsion_site_symmetry_1
_geom_torsion_site_symmetry_2
_geom_torsion_site_symmetry_3
_geom_torsion_site_symmetry_4
_geom_torsion_publ_flag
O1A C1A C2A C3A 24(3) . . . . ?
C1A C2A C3A C4A -40(2) . . . . ?
C2A C3A C4A O1A 45(2) . . . . ?
C3A C4A O1A C1A -26(2) . . . . ?
C2A C1A O1A C4A 0(3) . . . . ?
C7 C1 C2 C3 60.5(4) . . . . ?
C6 C1 C2 C3 -59.0(4) . . . . ?
C1 C2 C3 C8 -59.8(4) . . . . ?
C1 C2 C3 C4 58.2(4) . . . . ?
C1 C2 C3 C29 177.5(3) . . . 2_666 ?
C8 C3 C4 C5 58.7(4) . . . . ?
C2 C3 C4 C5 -59.2(4) . . . . ?
C29 C3 C4 C5 179.3(3) 2_666 . . . ?
C3 C4 C5 C10 -60.0(4) . . . . ?
C3 C4 C5 C6 60.5(4) . . . . ?
C7 C1 C6 C5 -60.7(4) . . . . ?
C2 C1 C6 C5 59.3(4) . . . . ?
C10 C5 C6 C1 60.6(4) . . . . ?
C4 C5 C6 C1 -60.1(4) . . . . ?
C6 C1 C7 C9 61.4(4) . . . . ?
C2 C1 C7 C9 -59.0(4) . . . . ?
C2 C3 C8 C9 59.0(4) . . . . ?
C4 C3 C8 C9 -59.2(4) . . . . ?
C29 C3 C8 C9 -178.1(3) 2_666 . . . ?
C1 C7 C9 C11 177.2(3) . . . . ?
C1 C7 C9 C10 -60.9(4) . . . . ?
C1 C7 C9 C8 57.9(4) . . . . ?
C3 C8 C9 C11 -175.8(3) . . . . ?
C3 C8 C9 C10 60.2(4) . . . . ?
C3 C8 C9 C7 -58.5(4) . . . . ?
C4 C5 C10 C9 60.4(4) . . . . ?
C6 C5 C10 C9 -60.0(4) . . . . ?
C11 C9 C10 C5 178.0(3) . . . . ?
C7 C9 C10 C5 59.6(4) . . . . ?
C8 C9 C10 C5 -59.7(4) . . . . ?
C10 C9 C11 N1 63.4(4) . . . . ?
C7 C9 C11 N1 -177.2(3) . . . . ?
C8 C9 C11 N1 -58.2(4) . . . . ?
O1 C12 C13 C14 -6.6(8) . . . . ?
N1 C12 C13 C14 176.0(5) . . . . ?
O1 C12 C13 C18 170.7(5) . . . . ?
N1 C12 C13 C18 -6.6(5) . . . . ?
C18 C13 C14 C15 -6.0(7) . . . . ?
C12 C13 C14 C15 171.0(5) . . . . ?
C13 C14 C15 C16 1.4(7) . . . . ?
C14 C15 C16 C17 3.9(7) . . . . ?
C14 C15 C16 C20 -178.2(4) . . . . ?
C15 C16 C17 C18 -4.6(6) . . . . ?
C20 C16 C17 C18 177.4(4) . . . . ?
C16 C17 C18 C13 0.1(6) . . . . ?
C16 C17 C18 C19 -177.5(4) . . . . ?
C14 C13 C18 C17 5.3(7) . . . . ?
C12 C13 C18 C17 -172.3(4) . . . . ?
C14 C13 C18 C19 -176.5(4) . . . . ?
C12 C13 C18 C19 5.8(5) . . . . ?
C17 C18 C19 O2 -4.7(8) . . . . ?
C13 C18 C19 O2 177.4(4) . . . . ?
C17 C18 C19 N1 174.9(4) . . . . ?
C13 C18 C19 N1 -3.0(5) . . . . ?
C17 C16 C20 O3 29.2(6) . . . . ?
C15 C16 C20 O3 -148.8(4) . . . . ?
C17 C16 C20 C21 -148.9(4) . . . . ?
C15 C16 C20 C21 33.2(6) . . . . ?
O3 C20 C21 C28 24.8(6) . . . . ?
C16 C20 C21 C28 -157.2(4) . . . . ?
O3 C20 C21 C22 -151.5(4) . . . . ?
C16 C20 C21 C22 26.5(6) . . . . ?
C28 C21 C22 C23 1.5(5) . . . . ?
C20 C21 C22 C23 177.7(4) . . . . ?
C21 C22 C23 C26 0.2(6) . . . . ?
C21 C22 C23 C24 179.1(4) . . . . ?
C22 C23 C24 O4 4.1(7) . . . . ?
C26 C23 C24 O4 -176.8(4) . . . . ?
C22 C23 C24 N2 -176.9(4) . . . . ?
C26 C23 C24 N2 2.1(4) . . . . ?
C22 C23 C26 C27 -1.6(6) . . . . ?
C24 C23 C26 C27 179.2(3) . . . . ?
C22 C23 C26 C25 177.7(4) . . . . ?
C24 C23 C26 C25 -1.5(4) . . . . ?
O5 C25 C26 C27 -1.4(8) . . . . ?
N2 C25 C26 C27 179.5(4) . . . . ?
O5 C25 C26 C23 179.4(4) . . . . ?
N2 C25 C26 C23 0.3(4) . . . . ?
C23 C26 C27 C28 1.3(6) . . . . ?
C25 C26 C27 C28 -177.8(4) . . . . ?
C26 C27 C28 C21 0.4(6) . . . . ?
C22 C21 C28 C27 -1.9(6) . . . . ?
C20 C21 C28 C27 -178.2(4) . . . . ?
O1 C12 N1 C19 -172.6(4) . . . . ?
C13 C12 N1 C19 4.8(5) . . . . ?
O1 C12 N1 C11 -3.9(7) . . . . ?
C13 C12 N1 C11 173.6(4) . . . . ?
O2 C19 N1 C12 178.3(4) . . . . ?
C18 C19 N1 C12 -1.3(5) . . . . ?
O2 C19 N1 C11 9.2(6) . . . . ?
C18 C19 N1 C11 -170.4(3) . . . . ?
C9 C11 N1 C12 88.1(5) . . . . ?
C9 C11 N1 C19 -104.4(4) . . . . ?
O5 C25 N2 C24 -178.0(4) . . . . ?
C26 C25 N2 C24 1.1(4) . . . . ?
O5 C25 N2 C29 5.6(7) . . . . ?
C26 C25 N2 C29 -175.3(3) . . . . ?
O4 C24 N2 C25 177.0(4) . . . . ?
C23 C24 N2 C25 -2.0(4) . . . . ?
O4 C24 N2 C29 -6.4(6) . . . . ?
C23 C24 N2 C29 174.6(3) . . . . ?
C3 C29 N2 C25 85.5(5) 2_666 . . . ?
C3 C29 N2 C24 -90.5(4) 2_666 . . . ?
